data_1515179
loop_
_publ_author_name
'Li, Bao-Sheng'
'Yang, Bin-Miao'
'Wang, Shao-Hua'
'Zhang, Yong-Qiang'
'Cao, Xiao-Ping'
'Tu, Yong-Qiang'

_publ_section_title
;
 Copper(i)-catalyzed intramolecular [2 + 2] cycloaddition of
 1,6-enyne-derived ketenimine: an efficient construction of strained and
 bridged 7-substituted-3-heterobicyclo[3.1.1]heptan-6-one
;
_journal_issue 6
_journal_name_full 'Chemical Science'
_journal_page_first 1975
_journal_paper_doi 10.1039/c2sc20109g
_journal_volume 3
_journal_year 2012
_chemical_formula_sum 'C12 H12 O3'
_chemical_formula_weight 204.22
_chemical_name_systematic
;
?
;
_space_group_IT_number 14
_symmetry_cell_setting monoclinic
_symmetry_space_group_name_Hall '-P 2ybc'
_symmetry_space_group_name_H-M 'P 1 21/c 1'
_atom_sites_solution_hydrogens geom
_atom_sites_solution_primary direct
_atom_sites_solution_secondary difmap
_audit_creation_method SHELXL-97
_cell_angle_alpha 90.00
_cell_angle_beta 99.999(2)
_cell_angle_gamma 90.00
_cell_formula_units_Z 4
_cell_length_a 11.846(3)
_cell_length_b 6.8888(16)
_cell_length_c 12.417(3)
_cell_measurement_reflns_used 3234
_cell_measurement_temperature 296(2)
_cell_measurement_theta_max 27.80
_cell_measurement_theta_min 3.33
_cell_volume 997.9(4)
_computing_cell_refinement 'Bruker SAINT'
_computing_data_collection 'Bruker APEX2'
_computing_data_reduction 'Bruker SAINT'
_computing_molecular_graphics 'Bruker SHELXTL'
_computing_publication_material 'Bruker SHELXTL'
_computing_structure_refinement 'SHELXL-97 (Sheldrick, 2008)'
_computing_structure_solution 'SHELXS-97 (Sheldrick, 2008)'
_diffrn_ambient_temperature 296(2)
_diffrn_measured_fraction_theta_full 0.997
_diffrn_measured_fraction_theta_max 0.997
_diffrn_measurement_device_type 'Bruker APEX-II CCD'
_diffrn_measurement_method '\f and \w scans'
_diffrn_radiation_monochromator graphite
_diffrn_radiation_source 'fine-focus sealed tube'
_diffrn_radiation_type MoK\a
_diffrn_radiation_wavelength 0.71073
_diffrn_reflns_av_R_equivalents 0.0275
_diffrn_reflns_av_sigmaI/netI 0.0253
_diffrn_reflns_limit_h_max 14
_diffrn_reflns_limit_h_min -14
_diffrn_reflns_limit_k_max 8
_diffrn_reflns_limit_k_min -8
_diffrn_reflns_limit_l_max 15
_diffrn_reflns_limit_l_min -15
_diffrn_reflns_number 6968
_diffrn_reflns_theta_full 25.50
_diffrn_reflns_theta_max 25.50
_diffrn_reflns_theta_min 3.33
_exptl_absorpt_coefficient_mu 0.097
_exptl_absorpt_correction_T_max 0.9817
_exptl_absorpt_correction_T_min 0.9779
_exptl_absorpt_correction_type multi-scan
_exptl_absorpt_process_details SADABS
_exptl_crystal_colour colorless
_exptl_crystal_density_diffrn 1.359
_exptl_crystal_density_method 'not measured'
_exptl_crystal_description block
_exptl_crystal_F_000 432
_exptl_crystal_size_max 0.23
_exptl_crystal_size_mid 0.22
_exptl_crystal_size_min 0.19
_refine_diff_density_max 0.333
_refine_diff_density_min -0.210
_refine_diff_density_rms 0.033
_refine_ls_extinction_coef 0.185(15)
_refine_ls_extinction_expression Fc^*^=kFc[1+0.001xFc^2^\l^3^/sin(2\q)]^-1/4^
_refine_ls_extinction_method SHELXL
_refine_ls_goodness_of_fit_ref 0.984
_refine_ls_hydrogen_treatment constr
_refine_ls_matrix_type full
_refine_ls_number_parameters 137
_refine_ls_number_reflns 1857
_refine_ls_number_restraints 0
_refine_ls_restrained_S_all 0.984
_refine_ls_R_factor_all 0.0464
_refine_ls_R_factor_gt 0.0388
_refine_ls_shift/su_max 0.000
_refine_ls_shift/su_mean 0.000
_refine_ls_structure_factor_coef Fsqd
_refine_ls_weighting_details 'calc w=1/[\s^2^(Fo^2^)+(0.0939P)^2^+0.1799P] where P=(Fo^2^+2Fc^2^)/3'
_refine_ls_weighting_scheme calc
_refine_ls_wR_factor_gt 0.1243
_refine_ls_wR_factor_ref 0.1373
_reflns_number_gt 1567
_reflns_number_total 1857
_reflns_threshold_expression >2sigma(I)
_cod_data_source_file c2sc20109g.txt
_cod_data_source_block p21c
_cod_depositor_comments
;
The following automatic conversions were performed:

'_symmetry_cell_setting' value 'Monoclinic' changed to 'monoclinic'
according to
/usr/data/users/saulius/automatic-downloads/retrospective/RSC/lib/dictionaries/cif_core.dic
dictionary named 'cif_core.dic' version 2.4.2 from 2011-04-26.

Automatic conversion script
Id: cif_fix_values 2281 2013-09-26 08:29:07Z andrius 
;
_cod_original_sg_symbol_H-M P2(1)/c
_cod_database_code 1515179

loop_
_symmetry_equiv_pos_as_xyz
'x, y, z'
'-x, y+1/2, -z+1/2'
'-x, -y, -z'
'x, -y-1/2, z-1/2'

loop_
_atom_site_label
_atom_site_type_symbol
_atom_site_fract_x
_atom_site_fract_y
_atom_site_fract_z
_atom_site_U_iso_or_equiv
_atom_site_adp_type
_atom_site_occupancy
_atom_site_symmetry_multiplicity
_atom_site_calc_flag
_atom_site_refinement_flags
C1 C 0.13658(15) 0.5077(2) 0.41745(14) 0.0495(4) Uani 1 1 d .
H1A H 0.1318 0.6070 0.4719 0.059 Uiso 1 1 calc R
H1B H 0.1661 0.5678 0.3574 0.059 Uiso 1 1 calc R
C2 C 0.21926(14) 0.3489(2) 0.46791(13) 0.0418(4) Uani 1 1 d .
H2 H 0.2887 0.3899 0.5175 0.050 Uiso 1 1 calc R
C3 C 0.23370(12) 0.2037(2) 0.37787(12) 0.0370(4) Uani 1 1 d .
H3 H 0.2358 0.2612 0.3060 0.044 Uiso 1 1 calc R
C4 C 0.11720(12) 0.1162(2) 0.39182(12) 0.0370(4) Uani 1 1 d .
H4 H 0.1076 -0.0244 0.3820 0.044 Uiso 1 1 calc R
C5 C 0.02248(13) 0.2462(2) 0.33089(13) 0.0443(4) Uani 1 1 d .
H5A H 0.0319 0.2580 0.2551 0.053 Uiso 1 1 calc R
H5B H -0.0515 0.1868 0.3323 0.053 Uiso 1 1 calc R
C6 C 0.14640(13) 0.1918(2) 0.50852(12) 0.0418(4) Uani 1 1 d .
C7 C 0.34270(12) -0.0806(2) 0.35499(12) 0.0396(4) Uani 1 1 d .
C8 C 0.28753(14) -0.1074(2) 0.24838(13) 0.0456(4) Uani 1 1 d .
H8 H 0.2342 -0.0172 0.2151 0.055 Uiso 1 1 calc R
C9 C 0.31285(16) -0.2702(3) 0.19201(15) 0.0560(5) Uani 1 1 d .
H9 H 0.2764 -0.2889 0.1202 0.067 Uiso 1 1 calc R
C10 C 0.39130(17) -0.4051(3) 0.24080(19) 0.0641(6) Uani 1 1 d .
H10 H 0.4079 -0.5139 0.2021 0.077 Uiso 1 1 calc R
C11 C 0.44482(16) -0.3778(3) 0.34722(19) 0.0622(5) Uani 1 1 d .
H11 H 0.4975 -0.4690 0.3805 0.075 Uiso 1 1 calc R
C12 C 0.42105(14) -0.2164(3) 0.40502(15) 0.0503(5) Uani 1 1 d .
H12 H 0.4573 -0.1988 0.4770 0.060 Uiso 1 1 calc R
O1 O 0.02500(11) 0.43291(17) 0.37836(10) 0.0559(4) Uani 1 1 d .
O2 O 0.12905(13) 0.1401(2) 0.59589(10) 0.0655(4) Uani 1 1 d .
O3 O 0.32693(9) 0.07822(17) 0.41814(9) 0.0464(4) Uani 1 1 d .

loop_
_atom_site_aniso_label
_atom_site_aniso_U_11
_atom_site_aniso_U_22
_atom_site_aniso_U_33
_atom_site_aniso_U_23
_atom_site_aniso_U_13
_atom_site_aniso_U_12
C1 0.0596(10) 0.0343(8) 0.0565(10) -0.0009(7) 0.0152(8) -0.0003(7)
C2 0.0448(9) 0.0395(8) 0.0403(8) -0.0060(6) 0.0050(6) -0.0052(6)
C3 0.0368(8) 0.0375(8) 0.0367(7) 0.0009(6) 0.0065(6) 0.0009(6)
C4 0.0388(8) 0.0314(7) 0.0410(8) 0.0005(6) 0.0074(6) -0.0010(6)
C5 0.0404(8) 0.0460(9) 0.0454(9) 0.0002(7) 0.0045(7) 0.0030(7)
C6 0.0469(9) 0.0413(8) 0.0383(8) 0.0047(6) 0.0104(7) 0.0067(6)
C7 0.0312(7) 0.0412(8) 0.0481(9) -0.0014(6) 0.0116(6) -0.0012(6)
C8 0.0431(9) 0.0487(9) 0.0465(9) 0.0001(7) 0.0118(7) 0.0033(7)
C9 0.0572(10) 0.0588(11) 0.0554(10) -0.0112(8) 0.0195(8) -0.0020(9)
C10 0.0588(11) 0.0502(10) 0.0897(15) -0.0154(10) 0.0308(11) 0.0009(8)
C11 0.0458(10) 0.0483(10) 0.0941(16) 0.0054(10) 0.0169(9) 0.0097(8)
C12 0.0366(8) 0.0515(10) 0.0620(11) 0.0053(8) 0.0066(7) 0.0032(7)
O1 0.0550(7) 0.0453(7) 0.0648(8) -0.0018(5) 0.0032(6) 0.0119(5)
O2 0.0862(10) 0.0733(9) 0.0411(7) 0.0158(6) 0.0228(6) 0.0076(7)
O3 0.0392(6) 0.0505(7) 0.0466(6) -0.0072(5) -0.0010(5) 0.0071(5)

loop_
_atom_type_symbol
_atom_type_description
_atom_type_scat_dispersion_real
_atom_type_scat_dispersion_imag
_atom_type_scat_source
C C 0.0033 0.0016 'International Tables Vol C Tables 4.2.6.8 and 6.1.1.4'
H H 0.0000 0.0000 'International Tables Vol C Tables 4.2.6.8 and 6.1.1.4'
O O 0.0106 0.0060 'International Tables Vol C Tables 4.2.6.8 and 6.1.1.4'

loop_
_geom_angle_atom_site_label_1
_geom_angle_atom_site_label_2
_geom_angle_atom_site_label_3
_geom_angle
O1 C1 C2 111.81(13)
O1 C1 H1A 109.3
C2 C1 H1A 109.3
O1 C1 H1B 109.3
C2 C1 H1B 109.3
H1A C1 H1B 107.9
C6 C2 C1 106.54(13)
C6 C2 C3 85.37(11)
C1 C2 C3 108.24(13)
C6 C2 H2 117.3
C1 C2 H2 117.3
C3 C2 H2 117.3
O3 C3 C2 108.56(12)
O3 C3 C4 112.19(12)
C2 C3 C4 87.58(11)
O3 C3 H3 115.1
C2 C3 H3 115.1
C4 C3 H3 115.1
C6 C4 C5 107.25(12)
C6 C4 C3 85.03(11)
C5 C4 C3 108.00(12)
C6 C4 H4 117.3
C5 C4 H4 117.3
C3 C4 H4 117.3
O1 C5 C4 111.48(12)
O1 C5 H5A 109.3
C4 C5 H5A 109.3
O1 C5 H5B 109.3
C4 C5 H5B 109.3
H5A C5 H5B 108.0
O2 C6 C4 135.82(16)
O2 C6 C2 135.22(16)
C4 C6 C2 88.63(11)
O3 C7 C8 124.22(14)
O3 C7 C12 115.29(14)
C8 C7 C12 120.48(15)
C9 C8 C7 119.00(16)
C9 C8 H8 120.5
C7 C8 H8 120.5
C10 C9 C8 120.91(18)
C10 C9 H9 119.5
C8 C9 H9 119.5
C11 C10 C9 119.54(17)
C11 C10 H10 120.2
C9 C10 H10 120.2
C10 C11 C12 120.58(17)
C10 C11 H11 119.7
C12 C11 H11 119.7
C11 C12 C7 119.48(17)
C11 C12 H12 120.3
C7 C12 H12 120.3
C5 O1 C1 115.03(12)
C7 O3 C3 117.14(11)

loop_
_geom_bond_atom_site_label_1
_geom_bond_atom_site_label_2
_geom_bond_distance
C1 O1 1.423(2)
C1 C2 1.529(2)
C1 H1A 0.9700
C1 H1B 0.9700
C2 C6 1.524(2)
C2 C3 1.531(2)
C2 H2 0.9800
C3 O3 1.4233(18)
C3 C4 1.543(2)
C3 H3 0.9800
C4 C6 1.522(2)
C4 C5 1.529(2)
C4 H4 0.9800
C5 O1 1.413(2)
C5 H5A 0.9700
C5 H5B 0.9700
C6 O2 1.1930(19)
C7 O3 1.3777(19)
C7 C8 1.383(2)
C7 C12 1.386(2)
C8 C9 1.382(2)
C8 H8 0.9300
C9 C10 1.378(3)
C9 H9 0.9300
C10 C11 1.376(3)
C10 H10 0.9300
C11 C12 1.379(3)
C11 H11 0.9300
C12 H12 0.9300

loop_
_geom_torsion_atom_site_label_1
_geom_torsion_atom_site_label_2
_geom_torsion_atom_site_label_3
_geom_torsion_atom_site_label_4
_geom_torsion
O1 C1 C2 C6 -26.56(17)
O1 C1 C2 C3 63.97(17)
C6 C2 C3 O3 -85.60(13)
C1 C2 C3 O3 168.49(12)
C6 C2 C3 C4 27.01(11)
C1 C2 C3 C4 -78.89(13)
O3 C3 C4 C6 82.01(12)
C2 C3 C4 C6 -27.06(11)
O3 C3 C4 C5 -171.45(11)
C2 C3 C4 C5 79.48(13)
C6 C4 C5 O1 25.50(17)
C3 C4 C5 O1 -64.81(16)
C5 C4 C6 O2 106.1(2)
C3 C4 C6 O2 -146.6(2)
C5 C4 C6 C2 -80.13(13)
C3 C4 C6 C2 27.19(11)
C1 C2 C6 O2 -105.9(2)
C3 C2 C6 O2 146.4(2)
C1 C2 C6 C4 80.27(13)
C3 C2 C6 C4 -27.40(11)
O3 C7 C8 C9 178.11(14)
C12 C7 C8 C9 -0.9(2)
C7 C8 C9 C10 0.4(3)
C8 C9 C10 C11 0.3(3)
C9 C10 C11 C12 -0.3(3)
C10 C11 C12 C7 -0.2(3)
O3 C7 C12 C11 -178.27(14)
C8 C7 C12 C11 0.8(2)
C4 C5 O1 C1 37.43(18)
C2 C1 O1 C5 -36.96(18)
C8 C7 O3 C3 11.6(2)
C12 C7 O3 C3 -169.34(12)
C2 C3 O3 C7 170.58(12)
C4 C3 O3 C7 75.48(16)
